data_4326502
loop_
_publ_author_name
'Qingchen Dong'
'Michael J. Rose'
'Wai-Yeung Wong'
'Harry B. Gray'

_publ_contact_author_address
;
Division of Chemistry and Chemical Engineering,
California Institute of Technology,
1200 E California Blvd,
Pasdena, CA 91125
USA
;
_publ_contact_author_email mrose@caltech.edu
_publ_contact_author_fax '+1 626 459 2935'
_publ_contact_author_name 'Michael Rose'
_publ_contact_author_phone '+1 626 395 2846'
_publ_section_title
;
 Dual Coordination Modes of Ethylene-Linked NP2 Ligands in Cobalt(II) and
 Nickel(II) Iodides
;
_journal_name_full 'Inorganic Chemistry'
_journal_page_first 10213
_journal_page_last 10224
_journal_paper_doi 10.1021/ic201213c
_journal_volume 50
_journal_year 2011
_chemical_formula_moiety 'C35 H34 Br Co I2 N P2'
_chemical_formula_sum 'C35 H34 Br Co I2 N P2'
_chemical_formula_weight 923.21
_chemical_name_systematic
;
 ?
;
_space_group_IT_number 2
_symmetry_cell_setting triclinic
_symmetry_space_group_name_Hall '-P 1'
_symmetry_space_group_name_H-M 'P -1'
_atom_sites_solution_hydrogens geom
_atom_sites_solution_primary direct
_atom_sites_solution_secondary difmap
_audit_creation_method SHELXL-97
_cell_angle_alpha 98.758(2)
_cell_angle_beta 93.890(2)
_cell_angle_gamma 101.072(2)
_cell_formula_units_Z 2
_cell_length_a 9.5306(4)
_cell_length_b 11.7513(5)
_cell_length_c 15.7593(7)
_cell_measurement_reflns_used 9262
_cell_measurement_temperature 100(2)
_cell_measurement_theta_max 38.11
_cell_measurement_theta_min 2.81
_cell_volume 1703.35(13)
_computing_cell_refinement 'Bruker SAINT-Plus v7.66A'
_computing_data_collection 'Bruker APEX2 v2009.7-0'
_computing_data_reduction 'Bruker SAINT-Plus v7.66A'
_computing_molecular_graphics 'Bruker XP v5.1'
_computing_publication_material 'Bruker XCIF 2008'
_computing_structure_refinement 'SHELXL-97 (Sheldrick, 2008)'
_computing_structure_solution 'SHELXS-97 (Sheldrick, 2008)'
_diffrn_ambient_temperature 100(2)
_diffrn_measured_fraction_theta_full 0.996
_diffrn_measured_fraction_theta_max 0.996
_diffrn_measurement_device_type 'Bruker KAPPA APEX II'
_diffrn_measurement_method '\w scans; 21 settings'
_diffrn_radiation_monochromator graphite
_diffrn_radiation_source 'fine-focus sealed tube'
_diffrn_radiation_type MoK\a
_diffrn_radiation_wavelength 0.71073
_diffrn_reflns_av_R_equivalents 0.0401
_diffrn_reflns_av_sigmaI/netI 0.0329
_diffrn_reflns_limit_h_max 17
_diffrn_reflns_limit_h_min -17
_diffrn_reflns_limit_k_max 21
_diffrn_reflns_limit_k_min -21
_diffrn_reflns_limit_l_max 29
_diffrn_reflns_limit_l_min -29
_diffrn_reflns_number 139410
_diffrn_reflns_theta_full 41.70
_diffrn_reflns_theta_max 41.70
_diffrn_reflns_theta_min 1.79
_exptl_absorpt_coefficient_mu 3.609
_exptl_absorpt_correction_T_max 0.7482
_exptl_absorpt_correction_T_min 0.5978
_exptl_absorpt_correction_type multi-scan
_exptl_absorpt_process_details 'SADABS v2008/1, Bruker-AXS, Madison, WI'
_exptl_crystal_colour Green
_exptl_crystal_density_diffrn 1.800
_exptl_crystal_description Plate
_exptl_crystal_F_000 898
_exptl_crystal_size_max 0.19
_exptl_crystal_size_mid 0.14
_exptl_crystal_size_min 0.07
_refine_diff_density_max 1.636
_refine_diff_density_min -1.796
_refine_diff_density_rms 0.124
_refine_ls_extinction_method none
_refine_ls_goodness_of_fit_ref 1.433
_refine_ls_hydrogen_treatment Riding
_refine_ls_matrix_type 'Full matrix'
_refine_ls_number_parameters 379
_refine_ls_number_reflns 23322
_refine_ls_number_restraints 0
_refine_ls_restrained_S_all 1.433
_refine_ls_R_factor_all 0.0445
_refine_ls_R_factor_gt 0.0280
_refine_ls_shift/su_max 0.006
_refine_ls_shift/su_mean 0.000
_refine_ls_structure_factor_coef Fsqd
_refine_ls_weighting_details w=1/s^2^(Fo^2^)
_refine_ls_weighting_scheme sigma
_refine_ls_wR_factor_gt 0.0381
_refine_ls_wR_factor_ref 0.0393
_reflns_number_gt 18290
_reflns_number_total 23322
_reflns_threshold_expression >2sigma(I)
_cod_data_source_file ic201213c_si_002_04.cif
_cod_data_source_block dqc05
_cod_depositor_comments
;
The following automatic conversions were performed:

'_atom_sites_solution_primary' value 'direct methods' was changed to
'direct'.

'_atom_sites_solution_secondary' value 'Difference Fourier map' was
changed to 'difmap'.

'_atom_sites_solution_hydrogens' value 'Geometric positions' was
changed to 'geom'.

Automatic conversion script
Id: cif_fix_values 6452 2018-10-05 10:23:21Z andrius 
;
_cod_database_code 4326502

loop_
_symmetry_equiv_pos_as_xyz
'x, y, z'
'-x, -y, -z'

loop_
_atom_site_label
_atom_site_type_symbol
_atom_site_fract_x
_atom_site_fract_y
_atom_site_fract_z
_atom_site_U_iso_or_equiv
_atom_site_adp_type
_atom_site_occupancy
_atom_site_symmetry_multiplicity
_atom_site_calc_flag
_atom_site_refinement_flags
Co1 Co -0.087234(14) 0.652957(11) 0.722110(9) 0.01040(3) Uani 1 1 d .
I1 I -0.285729(7) 0.697947(6) 0.817350(5) 0.01500(2) Uani 1 1 d .
I2 I -0.136469(8) 0.444632(6) 0.633914(4) 0.01684(2) Uani 1 1 d .
Br1 Br 0.550439(13) 1.376502(10) 0.828404(10) 0.02854(3) Uani 1 1 d .
P1 P 0.12537(3) 0.63740(2) 0.803510(17) 0.01084(5) Uani 1 1 d .
P2 P -0.05544(3) 0.79477(2) 0.626795(17) 0.01084(5) Uani 1 1 d .
N1 N 0.27283(9) 0.78060(7) 0.66932(6) 0.01254(15) Uani 1 1 d .
C1 C 0.26373(11) 0.59916(9) 0.73482(7) 0.01492(19) Uani 1 1 d .
H1A H 0.3594 0.6271 0.7680 0.018 Uiso 1 1 calc R
H1B H 0.2477 0.5125 0.7192 0.018 Uiso 1 1 calc R
C2 C 0.26290(11) 0.65260(9) 0.65267(7) 0.01488(19) Uani 1 1 d .
H2A H 0.3448 0.6353 0.6211 0.018 Uiso 1 1 calc R
H2B H 0.1733 0.6150 0.6152 0.018 Uiso 1 1 calc R
C3 C 0.23801(11) 0.82199(9) 0.58880(7) 0.01438(18) Uani 1 1 d .
H3A H 0.3004 0.7951 0.5455 0.017 Uiso 1 1 calc R
H3B H 0.2605 0.9091 0.5995 0.017 Uiso 1 1 calc R
C4 C 0.08105(11) 0.77958(9) 0.55108(6) 0.01379(18) Uani 1 1 d .
H4A H 0.0669 0.6955 0.5250 0.017 Uiso 1 1 calc R
H4B H 0.0636 0.8236 0.5040 0.017 Uiso 1 1 calc R
C5 C 0.42042(11) 0.83797(9) 0.70580(7) 0.0169(2) Uani 1 1 d .
H5A H 0.4869 0.8209 0.6622 0.020 Uiso 1 1 calc R
H5B H 0.4454 0.8023 0.7563 0.020 Uiso 1 1 calc R
C6 C 0.44525(11) 0.96953(9) 0.73370(7) 0.01441(18) Uani 1 1 d .
C7 C 0.34582(11) 1.02440(10) 0.77540(7) 0.0164(2) Uani 1 1 d .
H7 H 0.2563 0.9785 0.7845 0.020 Uiso 1 1 calc R
C8 C 0.37502(11) 1.14503(10) 0.80394(7) 0.0178(2) Uani 1 1 d .
H8 H 0.3059 1.1818 0.8317 0.021 Uiso 1 1 calc R
C9 C 0.50693(11) 1.21115(9) 0.79129(7) 0.0171(2) Uani 1 1 d .
C10 C 0.60866(11) 1.15922(10) 0.75112(8) 0.0186(2) Uani 1 1 d .
H10 H 0.6991 1.2052 0.7436 0.022 Uiso 1 1 calc R
C11 C 0.57653(11) 1.03874(10) 0.72196(7) 0.0176(2) Uani 1 1 d .
H11 H 0.6454 1.0026 0.6934 0.021 Uiso 1 1 calc R
C12 C 0.20900(11) 0.76344(9) 0.88602(7) 0.01384(18) Uani 1 1 d .
C13 C 0.13212(12) 0.85072(10) 0.90823(7) 0.0191(2) Uani 1 1 d .
H13 H 0.0430 0.8480 0.8762 0.023 Uiso 1 1 calc R
C14 C 0.18401(14) 0.94252(11) 0.97703(8) 0.0292(3) Uani 1 1 d .
H14 H 0.1308 1.0021 0.9914 0.035 Uiso 1 1 calc R
C15 C 0.31237(15) 0.94638(12) 1.02391(8) 0.0333(3) Uani 1 1 d .
H15 H 0.3467 1.0076 1.0717 0.040 Uiso 1 1 calc R
C16 C 0.39161(15) 0.86108(12) 1.00151(8) 0.0319(3) Uani 1 1 d .
H16 H 0.4810 0.8646 1.0335 0.038 Uiso 1 1 calc R
C17 C 0.34106(12) 0.77058(10) 0.93265(8) 0.0230(2) Uani 1 1 d .
H17 H 0.3967 0.7131 0.9171 0.028 Uiso 1 1 calc R
C18 C 0.09956(11) 0.51562(8) 0.86438(6) 0.01237(17) Uani 1 1 d .
C19 C -0.03858(11) 0.46161(9) 0.87858(7) 0.01355(18) Uani 1 1 d .
H19 H -0.1197 0.4874 0.8560 0.016 Uiso 1 1 calc R
C20 C -0.05738(12) 0.36981(9) 0.92592(7) 0.0158(2) Uani 1 1 d .
H20 H -0.1515 0.3326 0.9351 0.019 Uiso 1 1 calc R
C21 C 0.06082(13) 0.33271(9) 0.95960(7) 0.0176(2) Uani 1 1 d .
H21 H 0.0476 0.2711 0.9928 0.021 Uiso 1 1 calc R
C22 C 0.19819(12) 0.38499(10) 0.94512(7) 0.0181(2) Uani 1 1 d .
H22 H 0.2790 0.3589 0.9679 0.022 Uiso 1 1 calc R
C23 C 0.21741(11) 0.47554(9) 0.89732(7) 0.01611(19) Uani 1 1 d .
H23 H 0.3116 0.5107 0.8869 0.019 Uiso 1 1 calc R
C24 C -0.01907(10) 0.95027(8) 0.67257(6) 0.01172(17) Uani 1 1 d .
C25 C -0.06533(11) 0.98610(9) 0.75257(7) 0.01335(18) Uani 1 1 d .
H25 H -0.1121 0.9289 0.7835 0.016 Uiso 1 1 calc R
C26 C -0.04348(12) 1.10488(9) 0.78722(7) 0.0166(2) Uani 1 1 d .
H26 H -0.0755 1.1285 0.8417 0.020 Uiso 1 1 calc R
C27 C 0.02486(11) 1.18922(9) 0.74267(7) 0.0160(2) Uani 1 1 d .
H27 H 0.0393 1.2704 0.7664 0.019 Uiso 1 1 calc R
C28 C 0.07207(11) 1.15446(9) 0.66320(7) 0.01530(19) Uani 1 1 d .
H28 H 0.1195 1.2120 0.6327 0.018 Uiso 1 1 calc R
C29 C 0.05009(11) 1.03589(9) 0.62816(7) 0.01425(18) Uani 1 1 d .
H29 H 0.0822 1.0127 0.5737 0.017 Uiso 1 1 calc R
C30 C -0.21653(11) 0.77589(9) 0.55095(7) 0.01389(18) Uani 1 1 d .
C31 C -0.28055(13) 0.66255(10) 0.50832(8) 0.0239(2) Uani 1 1 d .
H31 H -0.2420 0.5972 0.5203 0.029 Uiso 1 1 calc R
C32 C -0.39991(14) 0.64485(11) 0.44873(8) 0.0278(3) Uani 1 1 d .
H32 H -0.4426 0.5675 0.4202 0.033 Uiso 1 1 calc R
C33 C -0.45714(12) 0.73910(11) 0.43053(8) 0.0214(2) Uani 1 1 d .
H33 H -0.5391 0.7267 0.3898 0.026 Uiso 1 1 calc R
C34 C -0.39408(12) 0.85182(10) 0.47216(7) 0.0193(2) Uani 1 1 d .
H34 H -0.4322 0.9169 0.4593 0.023 Uiso 1 1 calc R
C35 C -0.27518(11) 0.87002(9) 0.53264(7) 0.01526(19) Uani 1 1 d .
H35 H -0.2338 0.9474 0.5616 0.018 Uiso 1 1 calc R

loop_
_atom_site_aniso_label
_atom_site_aniso_U_11
_atom_site_aniso_U_22
_atom_site_aniso_U_33
_atom_site_aniso_U_23
_atom_site_aniso_U_13
_atom_site_aniso_U_12
Co1 0.01048(6) 0.00982(6) 0.01061(6) 0.00122(5) 0.00034(4) 0.00202(4)
I1 0.01179(3) 0.01582(3) 0.01913(3) 0.00503(2) 0.00423(2) 0.00455(2)
I2 0.02235(3) 0.01119(3) 0.01486(3) -0.00168(2) -0.00002(2) 0.00197(2)
Br1 0.01677(5) 0.01796(5) 0.04711(8) -0.00293(5) 0.00320(5) 0.00088(4)
P1 0.00993(11) 0.01063(11) 0.01239(11) 0.00335(9) 0.00126(9) 0.00197(8)
P2 0.01253(11) 0.01020(11) 0.00950(10) 0.00088(9) 0.00013(8) 0.00259(8)
N1 0.0111(4) 0.0129(4) 0.0142(4) 0.0045(3) 0.0011(3) 0.0024(3)
C1 0.0135(4) 0.0152(4) 0.0187(5) 0.0063(4) 0.0052(4) 0.0055(4)
C2 0.0154(4) 0.0145(4) 0.0160(5) 0.0035(4) 0.0047(4) 0.0044(4)
C3 0.0144(4) 0.0169(5) 0.0133(4) 0.0055(4) 0.0036(3) 0.0038(4)
C4 0.0166(4) 0.0155(4) 0.0100(4) 0.0019(3) 0.0019(3) 0.0051(4)
C5 0.0114(4) 0.0185(5) 0.0215(5) 0.0059(4) 0.0009(4) 0.0030(4)
C6 0.0111(4) 0.0177(5) 0.0148(4) 0.0060(4) -0.0008(3) 0.0018(3)
C7 0.0104(4) 0.0205(5) 0.0170(5) 0.0038(4) 0.0016(4) -0.0002(4)
C8 0.0120(4) 0.0222(5) 0.0179(5) 0.0007(4) 0.0006(4) 0.0029(4)
C9 0.0135(4) 0.0168(5) 0.0199(5) 0.0030(4) -0.0016(4) 0.0018(4)
C10 0.0112(4) 0.0198(5) 0.0248(6) 0.0062(4) 0.0031(4) 0.0008(4)
C11 0.0112(4) 0.0209(5) 0.0218(5) 0.0056(4) 0.0031(4) 0.0037(4)
C12 0.0131(4) 0.0141(4) 0.0128(4) 0.0050(4) 0.0006(3) -0.0025(3)
C13 0.0161(5) 0.0174(5) 0.0208(5) -0.0011(4) 0.0042(4) -0.0016(4)
C14 0.0277(6) 0.0241(6) 0.0279(6) -0.0090(5) 0.0126(5) -0.0071(5)
C15 0.0364(7) 0.0344(7) 0.0160(5) -0.0049(5) 0.0057(5) -0.0189(6)
C16 0.0287(7) 0.0356(7) 0.0228(6) 0.0129(5) -0.0116(5) -0.0158(5)
C17 0.0188(5) 0.0206(5) 0.0270(6) 0.0101(5) -0.0070(4) -0.0037(4)
C18 0.0146(4) 0.0110(4) 0.0119(4) 0.0030(3) 0.0028(3) 0.0022(3)
C19 0.0144(4) 0.0118(4) 0.0136(4) 0.0001(3) 0.0025(3) 0.0017(3)
C20 0.0200(5) 0.0120(4) 0.0137(4) 0.0002(4) 0.0063(4) -0.0008(4)
C21 0.0291(6) 0.0115(4) 0.0129(4) 0.0040(4) 0.0055(4) 0.0033(4)
C22 0.0234(5) 0.0170(5) 0.0163(5) 0.0051(4) 0.0019(4) 0.0078(4)
C23 0.0152(5) 0.0157(5) 0.0185(5) 0.0051(4) 0.0027(4) 0.0039(4)
C24 0.0129(4) 0.0104(4) 0.0117(4) 0.0014(3) 0.0001(3) 0.0028(3)
C25 0.0149(4) 0.0124(4) 0.0130(4) 0.0030(3) 0.0023(3) 0.0024(3)
C26 0.0204(5) 0.0141(4) 0.0147(5) -0.0009(4) 0.0031(4) 0.0043(4)
C27 0.0198(5) 0.0102(4) 0.0170(5) 0.0004(4) 0.0003(4) 0.0029(4)
C28 0.0183(5) 0.0121(4) 0.0154(5) 0.0043(4) 0.0000(4) 0.0019(4)
C29 0.0169(5) 0.0140(4) 0.0122(4) 0.0026(4) 0.0012(3) 0.0039(4)
C30 0.0137(4) 0.0158(4) 0.0120(4) 0.0027(4) 0.0001(3) 0.0027(3)
C31 0.0279(6) 0.0161(5) 0.0242(6) 0.0017(4) -0.0109(5) 0.0026(4)
C32 0.0288(6) 0.0217(6) 0.0269(6) 0.0018(5) -0.0128(5) -0.0028(5)
C33 0.0156(5) 0.0281(6) 0.0193(5) 0.0079(5) -0.0042(4) 0.0007(4)
C34 0.0150(5) 0.0244(5) 0.0210(5) 0.0093(4) 0.0013(4) 0.0064(4)
C35 0.0143(4) 0.0169(5) 0.0153(5) 0.0039(4) 0.0027(4) 0.0037(4)

loop_
_atom_type_symbol
_atom_type_description
_atom_type_scat_dispersion_real
_atom_type_scat_dispersion_imag
_atom_type_scat_source
C C 0.0033 0.0016 'International Tables Vol C Tables 4.2.6.8 and 6.1.1.4'
H H 0.0000 0.0000 'International Tables Vol C Tables 4.2.6.8 and 6.1.1.4'
N N 0.0061 0.0033 'International Tables Vol C Tables 4.2.6.8 and 6.1.1.4'
P P 0.1023 0.0942 'International Tables Vol C Tables 4.2.6.8 and 6.1.1.4'
Co Co 0.3494 0.9721 'International Tables Vol C Tables 4.2.6.8 and 6.1.1.4'
I I -0.4742 1.8119 'International Tables Vol C Tables 4.2.6.8 and 6.1.1.4'
Br Br -0.2901 2.4595 'International Tables Vol C Tables 4.2.6.8 and 6.1.1.4'

loop_
_geom_angle_atom_site_label_1
_geom_angle_atom_site_label_2
_geom_angle_atom_site_label_3
_geom_angle
_geom_angle_publ_flag
P1 Co1 P2 115.373(10) yes
P1 Co1 I2 96.395(8) yes
P2 Co1 I2 109.637(9) yes
P1 Co1 I1 112.875(9) yes
P2 Co1 I1 107.468(8) yes
I2 Co1 I1 115.006(6) yes
C1 P1 C12 108.25(5) ?
C1 P1 C18 101.18(5) ?
C12 P1 C18 102.84(5) ?
C1 P1 Co1 112.57(4) ?
C12 P1 Co1 116.87(4) ?
C18 P1 Co1 113.57(3) ?
C24 P2 C30 103.62(5) ?
C24 P2 C4 105.00(5) ?
C30 P2 C4 100.58(5) ?
C24 P2 Co1 118.87(3) ?
C30 P2 Co1 111.08(3) ?
C4 P2 Co1 115.54(4) ?
C3 N1 C2 110.05(8) ?
C3 N1 C5 109.89(8) ?
C2 N1 C5 108.63(8) ?
C2 C1 P1 112.66(7) ?
N1 C2 C1 112.99(8) ?
N1 C3 C4 114.26(8) ?
C3 C4 P2 116.36(7) ?
N1 C5 C6 115.23(9) ?
C11 C6 C7 118.31(10) ?
C11 C6 C5 118.91(9) ?
C7 C6 C5 122.67(9) ?
C8 C7 C6 121.18(10) ?
C7 C8 C9 118.94(10) ?
C10 C9 C8 121.32(10) ?
C10 C9 Br1 118.40(8) ?
C8 C9 Br1 120.27(8) ?
C9 C10 C11 118.83(10) ?
C10 C11 C6 121.41(10) ?
C13 C12 C17 118.63(10) ?
C13 C12 P1 118.38(8) ?
C17 C12 P1 122.75(9) ?
C12 C13 C14 120.84(11) ?
C15 C14 C13 119.78(13) ?
C14 C15 C16 120.04(11) ?
C17 C16 C15 120.27(12) ?
C16 C17 C12 120.40(12) ?
C19 C18 C23 119.16(10) ?
C19 C18 P1 120.26(8) ?
C23 C18 P1 120.58(8) ?
C20 C19 C18 119.96(10) ?
C21 C20 C19 120.14(10) ?
C20 C21 C22 120.30(10) ?
C23 C22 C21 119.79(11) ?
C22 C23 C18 120.63(10) ?
C29 C24 C25 118.88(9) ?
C29 C24 P2 121.60(7) ?
C25 C24 P2 119.49(8) ?
C26 C25 C24 120.41(10) ?
C27 C26 C25 120.34(10) ?
C26 C27 C28 119.70(9) ?
C29 C28 C27 120.18(10) ?
C28 C29 C24 120.48(9) ?
C35 C30 C31 118.72(10) ?
C35 C30 P2 122.62(8) ?
C31 C30 P2 118.64(8) ?
C32 C31 C30 120.47(11) ?
C33 C32 C31 120.44(11) ?
C32 C33 C34 119.52(10) ?
C33 C34 C35 120.32(11) ?
C30 C35 C34 120.52(10) ?

loop_
_geom_bond_atom_site_label_1
_geom_bond_atom_site_label_2
_geom_bond_distance
_geom_bond_publ_flag
Co1 P1 2.3761(3) yes
Co1 P2 2.3990(3) yes
Co1 I2 2.56501(17) yes
Co1 I1 2.57659(17) yes
Br1 C9 1.8977(11) ?
P1 C1 1.8400(10) ?
P1 C12 1.8274(10) ?
P1 C18 1.8285(11) ?
P2 C24 1.8169(10) ?
P2 C30 1.8369(11) ?
P2 C4 1.8392(10) ?
N1 C3 1.4663(14) ?
N1 C2 1.4705(13) ?
N1 C5 1.4737(13) ?
C1 C2 1.5228(15) ?
C3 C4 1.5305(14) ?
C5 C6 1.5093(15) ?
C6 C11 1.3955(14) ?
C6 C7 1.3913(15) ?
C7 C8 1.3879(15) ?
C8 C9 1.3893(15) ?
C9 C10 1.3805(16) ?
C10 C11 1.3877(16) ?
C12 C13 1.3876(16) ?
C12 C17 1.3951(16) ?
C13 C14 1.3964(16) ?
C14 C15 1.375(2) ?
C15 C16 1.385(2) ?
C16 C17 1.3862(18) ?
C18 C19 1.3959(14) ?
C18 C23 1.3970(15) ?
C19 C20 1.3933(15) ?
C20 C21 1.3853(17) ?
C21 C22 1.3849(16) ?
C22 C23 1.3860(16) ?
C24 C29 1.3996(15) ?
C24 C25 1.3950(14) ?
C25 C26 1.3896(14) ?
C26 C27 1.3876(16) ?
C27 C28 1.3888(15) ?
C28 C29 1.3886(14) ?
C30 C35 1.3900(15) ?
C30 C31 1.3991(15) ?
C31 C32 1.3870(17) ?
C32 C33 1.3836(18) ?
C33 C34 1.3864(16) ?
C34 C35 1.3915(15) ?
